data_1540914
loop_
_publ_author_name
'Schnick, W.'
'Luecke, J.'

_publ_section_title
;
 Zur Kenntnis von Lithium-phosphor(V)-nitrid. Reindarstellung und
 Verfeinerung der Kristallstruktur von Li P N2
;
_journal_name_full 'Zeitschrift fuer Anorganische und Allgemeine Chemie'
_journal_page_first 19
_journal_page_last 25
_journal_volume 588
_journal_year 1990
_chemical_formula_sum 'Li N2 P'
_chemical_name_systematic 'Li P N2'
_space_group_IT_number 122
_symmetry_space_group_name_Hall 'I -4 2bw'
_symmetry_space_group_name_H-M 'I -4 2 d'
_cell_angle_alpha 90
_cell_angle_beta 90
_cell_angle_gamma 90
_cell_formula_units_Z 4
_cell_length_a 4.575
_cell_length_b 4.575
_cell_length_c 7.118
_cell_volume 148.984
_citation_journal_id_ASTM ZAACAB
_cod_data_source_file Schnick_ZAACAB_1990_1276.cif
_cod_data_source_block Li1N2P1
_cod_original_cell_volume 148.9842
_cod_original_formula_sum 'Li1 N2 P1'
_cod_database_code 1540914

loop_
_symmetry_equiv_pos_as_xyz
x,y,z
y,-x,-z
-x,-y,z
-y,x,-z
x,-y+1/2,-z+1/4
-y+1/2,-x,z+3/4
-x,y+1/2,-z+1/4
y+1/2,x,z+3/4
x+1/2,y+1/2,z+1/2
y+1/2,-x+1/2,-z+1/2
-x+1/2,-y+1/2,z+1/2
-y+1/2,x+1/2,-z+1/2
x+1/2,-y+1,-z+3/4
-y+1,-x+1/2,z+5/4
-x+1/2,y+1,-z+3/4
y+1,x+1/2,z+5/4

loop_
_atom_site_label
_atom_site_type_symbol
_atom_site_fract_x
_atom_site_fract_y
_atom_site_fract_z
_atom_site_occupancy
_atom_site_U_iso_or_equiv
N1 N-3 0.1699 0.25 0.125 1 0.0
P1 P+5 0 0 0 1 0.0
Li1 Li+1 0 0 0.5 1 0.0
